data_4505356
loop_
_publ_author_name
'van der Werff, Patricia M.'
'Batten, Stuart R.'
'Jensen, Paul'
'Moubaraki, Boujemaa'
'Murray, Keith S.'
'Cashion, John D.'

_publ_contact_author
;
    Dr. S.R. Batten
    School of Chemistry
    Monash University 3800
    AUSTRALIA
;
_publ_section_title
;
 Structure and Magnetism of 3D Anionic Metal Dicyanamide (MePh3P)[M(dca)3]
 (M = Fe, Co, Ni) and (EtPh3P)[M(dca)3] (M = Mn, Co, Ni) Networks
;
_journal_issue 3
_journal_name_full 'Crystal Growth &amp; Design'
_journal_page_first 503
_journal_paper_doi 10.1021/cg034258n
_journal_volume 4
_journal_year 2004
_chemical_formula_sum 'C26 H20 Mn N9 P'
_chemical_formula_weight 544.42
_chemical_name_systematic
; 
 Ethyltriphenylphosphonium tris(dicyanamido)mangenate(II)
;
_space_group_IT_number 19
_symmetry_cell_setting orthorhombic
_symmetry_space_group_name_Hall 'P 2ac 2ab'
_symmetry_space_group_name_H-M 'P 21 21 21'
_atom_sites_solution_hydrogens geom
_atom_sites_solution_primary direct
_atom_sites_solution_secondary difmap
_audit_creation_method SHELXL-97
_cell_angle_alpha 90.00
_cell_angle_beta 90.00
_cell_angle_gamma 90.00
_cell_formula_units_Z 8
_cell_length_a 14.3759(1)
_cell_length_b 16.9055(1)
_cell_length_c 21.6345(2)
_cell_measurement_temperature 123(2)
_cell_volume 5257.87(7)
_computing_cell_refinement 'Bruker XSCANS'
_computing_data_collection 'Bruker XSCANS'
_computing_data_reduction 'Bruker SHELXTL'
_computing_molecular_graphics 'Bruker SHELXTL'
_computing_publication_material 'Bruker SHELXTL'
_computing_structure_refinement 'SHELXL-97 (Sheldrick, 1997)'
_computing_structure_solution 'SHELXS-97 (Sheldrick, 1990)'
_diffrn_ambient_temperature 123(2)
_diffrn_measured_fraction_theta_full 0.990
_diffrn_measured_fraction_theta_max 0.972
_diffrn_measurement_device_type 'Bruker P4'
_diffrn_measurement_method '\w scans'
_diffrn_radiation_monochromator graphite
_diffrn_radiation_source 'fine-focus sealed tube'
_diffrn_radiation_type MoK\a
_diffrn_radiation_wavelength 0.71073
_diffrn_reflns_av_R_equivalents 0.0397
_diffrn_reflns_av_sigmaI/netI 0.0399
_diffrn_reflns_limit_h_max 19
_diffrn_reflns_limit_h_min -19
_diffrn_reflns_limit_k_max 21
_diffrn_reflns_limit_k_min -16
_diffrn_reflns_limit_l_max 28
_diffrn_reflns_limit_l_min -28
_diffrn_reflns_number 63658
_diffrn_reflns_theta_full 27.50
_diffrn_reflns_theta_max 28.29
_diffrn_reflns_theta_min 3.40
_exptl_absorpt_coefficient_mu 0.596
_exptl_absorpt_correction_type none
_exptl_crystal_colour colourless
_exptl_crystal_density_diffrn 1.376
_exptl_crystal_density_method 'not measured'
_exptl_crystal_description block
_exptl_crystal_F_000 2232
_exptl_crystal_size_max 0.29
_exptl_crystal_size_mid 0.17
_exptl_crystal_size_min 0.11
_refine_diff_density_max 0.311
_refine_diff_density_min -0.264
_refine_diff_density_rms 0.045
_refine_ls_abs_structure_details 'Flack H D (1983), Acta Cryst. A39, 876-881'
_refine_ls_abs_structure_Flack -0.008(8)
_refine_ls_extinction_method none
_refine_ls_goodness_of_fit_ref 1.022
_refine_ls_hydrogen_treatment mixed
_refine_ls_matrix_type full
_refine_ls_number_parameters 669
_refine_ls_number_reflns 12619
_refine_ls_number_restraints 0
_refine_ls_restrained_S_all 1.022
_refine_ls_R_factor_all 0.0409
_refine_ls_R_factor_gt 0.0310
_refine_ls_shift/su_max 0.002
_refine_ls_shift/su_mean 0.000
_refine_ls_structure_factor_coef Fsqd
_refine_ls_weighting_details 'calc w=1/[\s^2^(Fo^2^)+(0.0320P)^2^+0.6099P] where P=(Fo^2^+2Fc^2^)/3'
_refine_ls_weighting_scheme calc
_refine_ls_wR_factor_gt 0.0639
_refine_ls_wR_factor_ref 0.0673
_reflns_number_gt 11055
_reflns_number_total 12619
_reflns_threshold_expression >2sigma(I)
_cod_data_source_file cg034258nsi20031223_013219.cif
_cod_data_source_block EtMn
_cod_depositor_comments
;
The following automatic conversions were performed:

'_symmetry_cell_setting' value 'Orthorhombic' changed to
'orthorhombic' according to
/home/saulius/struct/CIF-dictionaries/cif_core.dic dictionary named
'cif_core.dic' version 2.4.1 from 2010-06-29.

Automatic conversion script
Id: cif_fix_values 1715 2011-07-08 13:25:40Z adriana 
;
_cod_original_sg_symbol_H-M P2(1)2(1)2(1)
_cod_database_code 4505356

loop_
_symmetry_equiv_pos_as_xyz
'x, y, z'
'-x+1/2, -y, z+1/2'
'x+1/2, -y+1/2, -z'
'-x, y+1/2, -z+1/2'

loop_
_atom_site_label
_atom_site_type_symbol
_atom_site_fract_x
_atom_site_fract_y
_atom_site_fract_z
_atom_site_U_iso_or_equiv
_atom_site_adp_type
_atom_site_occupancy
_atom_site_symmetry_multiplicity
_atom_site_calc_flag
_atom_site_refinement_flags
Mn1 Mn -0.134364(18) 0.266983(15) 0.929762(12) 0.02028(6) Uani 1 1 d .
Mn2 Mn 0.029260(18) 0.268131(15) 0.597130(12) 0.02134(6) Uani 1 1 d .
N11 N -0.17540(11) 0.24525(10) 0.83291(8) 0.0339(4) Uani 1 1 d .
C11 C -0.19262(13) 0.24739(12) 0.78137(9) 0.0315(4) Uani 1 1 d .
N12 N -0.11043(12) 0.25275(10) 0.63893(8) 0.0371(4) Uani 1 1 d .
C12 C -0.15899(13) 0.25229(11) 0.68033(9) 0.0302(4) Uani 1 1 d .
N13 N -0.22175(13) 0.25231(16) 0.72431(8) 0.0605(6) Uani 1 1 d .
N21 N 0.00937(11) 0.28571(9) 0.89030(8) 0.0290(4) Uani 1 1 d .
C21 C 0.05678(12) 0.29346(10) 0.84729(9) 0.0225(4) Uani 1 1 d .
N22 N 0.08225(12) 0.28250(9) 0.69329(8) 0.0329(4) Uani 1 1 d .
C22 C 0.09436(13) 0.29050(10) 0.74561(9) 0.0252(4) Uani 1 1 d .
N23 N 0.11792(11) 0.30235(10) 0.80356(8) 0.0323(4) Uani 1 1 d .
N31 N -0.08818(12) 0.28122(11) 1.02794(8) 0.0363(4) Uani 1 1 d .
C31 C -0.01737(14) 0.28141(10) 1.05249(8) 0.0265(4) Uani 1 1 d .
N32 N 0.21323(10) 0.24893(8) 1.05106(7) 0.0276(4) Uani 1 1 d .
C32 C 0.13827(13) 0.26413(12) 1.06499(9) 0.0302(4) Uani 1 1 d .
N33 N 0.05678(13) 0.28472(15) 1.08638(9) 0.0612(7) Uani 1 1 d .
N41 N -0.15728(12) 0.39457(9) 0.92332(9) 0.0363(4) Uani 1 1 d .
C41 C -0.16389(13) 0.46166(11) 0.91466(9) 0.0302(4) Uani 1 1 d .
N42 N -0.06653(13) 0.64142(10) 0.89921(9) 0.0407(4) Uani 1 1 d .
C42 C -0.11717(14) 0.58903(11) 0.90223(10) 0.0331(5) Uani 1 1 d .
N43 N -0.18275(12) 0.53544(9) 0.90398(11) 0.0460(5) Uani 1 1 d .
N51 N 0.16888(12) 0.28722(10) 0.55574(8) 0.0344(4) Uani 1 1 d .
C51 C 0.24724(14) 0.29819(11) 0.55070(10) 0.0332(5) Uani 1 1 d .
N52 N 0.45769(11) 0.25093(10) 0.49248(8) 0.0328(4) Uani 1 1 d .
C52 C 0.39621(13) 0.27885(11) 0.51765(9) 0.0284(4) Uani 1 1 d .
N53 N 0.33529(14) 0.31750(13) 0.55019(12) 0.0634(7) Uani 1 1 d .
N61 N 0.00770(12) 0.39773(9) 0.58447(8) 0.0341(4) Uani 1 1 d .
C61 C 0.03758(13) 0.45097(10) 0.55701(8) 0.0262(4) Uani 1 1 d .
N62 N 0.10781(11) 0.64049(9) 0.55539(8) 0.0313(4) Uani 1 1 d .
C62 C 0.08913(13) 0.57662(11) 0.54199(9) 0.0251(4) Uani 1 1 d .
N63 N 0.06952(12) 0.50589(9) 0.52043(7) 0.0303(4) Uani 1 1 d .
P1 P 0.13029(3) 0.46826(3) 0.31424(2) 0.02266(10) Uani 1 1 d .
C111 C 0.02456(13) 0.52482(10) 0.31703(8) 0.0238(4) Uani 1 1 d .
C112 C -0.01408(13) 0.55426(10) 0.26293(8) 0.0253(4) Uani 1 1 d .
H112 H 0.0172 0.5470 0.2247 0.030 Uiso 1 1 calc R
C113 C -0.09803(14) 0.59411(11) 0.26456(10) 0.0307(4) Uani 1 1 d .
H113 H -0.1238 0.6149 0.2275 0.037 Uiso 1 1 calc R
C114 C -0.14456(14) 0.60380(12) 0.31988(10) 0.0350(5) Uani 1 1 d .
H114 H -0.2025 0.6309 0.3208 0.042 Uiso 1 1 calc R
C115 C -0.10688(14) 0.57414(12) 0.37379(10) 0.0365(5) Uani 1 1 d .
H115 H -0.1392 0.5809 0.4117 0.044 Uiso 1 1 calc R
C116 C -0.02210(14) 0.53451(12) 0.37315(9) 0.0324(4) Uani 1 1 d .
H116 H 0.0037 0.5143 0.4104 0.039 Uiso 1 1 calc R
C121 C 0.17879(12) 0.48135(10) 0.23866(8) 0.0229(4) Uani 1 1 d .
C122 C 0.22715(13) 0.55139(11) 0.22659(9) 0.0286(4) Uani 1 1 d .
H122 H 0.2397 0.5876 0.2591 0.034 Uiso 1 1 calc R
C123 C 0.25657(14) 0.56772(12) 0.16732(9) 0.0331(4) Uani 1 1 d .
H123 H 0.2892 0.6154 0.1591 0.040 Uiso 1 1 calc R
C124 C 0.23890(14) 0.51529(11) 0.11987(9) 0.0324(4) Uani 1 1 d .
H124 H 0.2585 0.5272 0.0790 0.039 Uiso 1 1 calc R
C125 C 0.19275(16) 0.44559(12) 0.13195(9) 0.0388(5) Uani 1 1 d .
H125 H 0.1819 0.4091 0.0993 0.047 Uiso 1 1 calc R
C126 C 0.16202(15) 0.42807(11) 0.19102(9) 0.0344(5) Uani 1 1 d .
H126 H 0.1298 0.3801 0.1989 0.041 Uiso 1 1 calc R
C131 C 0.21211(13) 0.50298(11) 0.37027(8) 0.0263(4) Uani 1 1 d .
C132 C 0.20547(14) 0.57807(11) 0.39624(9) 0.0291(4) Uani 1 1 d .
H132 H 0.1540 0.6111 0.3865 0.035 Uiso 1 1 calc R
C133 C 0.27378(15) 0.60475(13) 0.43628(10) 0.0385(5) Uani 1 1 d .
H133 H 0.2688 0.6558 0.4543 0.046 Uiso 1 1 calc R
C134 C 0.34900(16) 0.55720(15) 0.45008(10) 0.0440(6) Uani 1 1 d .
H134 H 0.3963 0.5762 0.4769 0.053 Uiso 1 1 calc R
C135 C 0.35605(15) 0.48191(14) 0.42502(11) 0.0459(6) Uani 1 1 d .
H135 H 0.4075 0.4491 0.4351 0.055 Uiso 1 1 calc R
C136 C 0.28779(15) 0.45481(13) 0.38529(10) 0.0372(5) Uani 1 1 d .
H136 H 0.2924 0.4032 0.3681 0.045 Uiso 1 1 calc R
C140 C 0.10411(15) 0.36551(11) 0.32707(10) 0.0329(5) Uani 1 1 d .
H14A H 0.0547 0.3492 0.2979 0.039 Uiso 1 1 calc R
H14B H 0.1602 0.3338 0.3176 0.039 Uiso 1 1 calc R
C141 C 0.07226(18) 0.34631(13) 0.39306(11) 0.0472(6) Uani 1 1 d .
H14C H 0.1181 0.3666 0.4226 0.071 Uiso 1 1 calc R
H14D H 0.0665 0.2889 0.3979 0.071 Uiso 1 1 calc R
H14E H 0.0118 0.3712 0.4008 0.071 Uiso 1 1 calc R
P2 P 0.23016(3) 0.08243(3) 0.84173(2) 0.02164(10) Uani 1 1 d .
C211 C 0.29821(13) 0.00140(10) 0.87110(8) 0.0239(4) Uani 1 1 d .
C212 C 0.39276(14) 0.01123(12) 0.88135(9) 0.0321(4) Uani 1 1 d .
H212 H 0.4233 0.0579 0.8678 0.038 Uiso 1 1 calc R
C213 C 0.44264(16) -0.04790(13) 0.91174(10) 0.0427(5) Uani 1 1 d .
H213 H 0.5076 -0.0421 0.9183 0.051 Uiso 1 1 calc R
C214 C 0.39745(17) -0.11463(13) 0.93213(11) 0.0450(6) Uani 1 1 d .
H214 H 0.4314 -0.1542 0.9537 0.054 Uiso 1 1 calc R
C215 C 0.30366(17) -0.12501(12) 0.92175(10) 0.0411(5) Uani 1 1 d .
H215 H 0.2738 -0.1720 0.9353 0.049 Uiso 1 1 calc R
C216 C 0.25296(15) -0.06717(11) 0.89163(9) 0.0316(4) Uani 1 1 d .
H216 H 0.1881 -0.0738 0.8849 0.038 Uiso 1 1 calc R
C221 C 0.29516(12) 0.14217(10) 0.78790(9) 0.0253(4) Uani 1 1 d .
C222 C 0.28452(15) 0.13149(13) 0.72486(10) 0.0368(5) Uani 1 1 d .
H222 H 0.2453 0.0906 0.7098 0.044 Uiso 1 1 calc R
C223 C 0.33097(16) 0.18038(14) 0.68368(11) 0.0441(5) Uani 1 1 d .
H223 H 0.3237 0.1730 0.6404 0.053 Uiso 1 1 calc R
C224 C 0.38821(15) 0.24018(13) 0.70579(11) 0.0405(5) Uani 1 1 d .
H224 H 0.4192 0.2743 0.6777 0.049 Uiso 1 1 calc R
C225 C 0.39993(16) 0.24994(13) 0.76822(11) 0.0442(6) Uani 1 1 d .
H225 H 0.4403 0.2902 0.7831 0.053 Uiso 1 1 calc R
C226 C 0.35353(15) 0.20168(12) 0.80986(11) 0.0387(5) Uani 1 1 d .
H226 H 0.3615 0.2091 0.8531 0.046 Uiso 1 1 calc R
C231 C 0.12812(12) 0.04480(10) 0.80398(8) 0.0225(4) Uani 1 1 d .
C232 C 0.13596(14) -0.02060(10) 0.76497(9) 0.0278(4) Uani 1 1 d .
H232 H 0.1939 -0.0471 0.7609 0.033 Uiso 1 1 calc R
C233 C 0.05936(14) -0.04655(12) 0.73242(9) 0.0323(5) Uani 1 1 d .
H233 H 0.0648 -0.0905 0.7053 0.039 Uiso 1 1 calc R
C234 C -0.02497(14) -0.00899(11) 0.73912(10) 0.0343(5) Uani 1 1 d .
H234 H -0.0775 -0.0273 0.7167 0.041 Uiso 1 1 calc R
C235 C -0.03383(14) 0.05554(11) 0.77843(10) 0.0334(5) Uani 1 1 d .
H235 H -0.0925 0.0807 0.7832 0.040 Uiso 1 1 calc R
C236 C 0.04252(13) 0.08307(11) 0.81060(9) 0.0281(4) Uani 1 1 d .
H236 H 0.0369 0.1277 0.8370 0.034 Uiso 1 1 calc R
C240 C 0.19896(13) 0.14184(10) 0.90754(9) 0.0271(4) Uani 1 1 d .
H24A H 0.2560 0.1652 0.9256 0.033 Uiso 1 1 calc R
H24B H 0.1584 0.1858 0.8938 0.033 Uiso 1 1 calc R
C241 C 0.14838(15) 0.09386(12) 0.95716(10) 0.0350(5) Uani 1 1 d .
H24C H 0.1007 0.0607 0.9377 0.053 Uiso 1 1 calc R
H24D H 0.1188 0.1299 0.9867 0.053 Uiso 1 1 calc R
H24E H 0.1931 0.0602 0.9789 0.053 Uiso 1 1 calc R

loop_
_atom_site_aniso_label
_atom_site_aniso_U_11
_atom_site_aniso_U_22
_atom_site_aniso_U_33
_atom_site_aniso_U_23
_atom_site_aniso_U_13
_atom_site_aniso_U_12
Mn1 0.01968(13) 0.01727(12) 0.02390(13) 0.00066(10) 0.00018(11) 0.00083(10)
Mn2 0.02199(13) 0.01717(13) 0.02488(13) -0.00222(11) 0.00115(11) 0.00025(11)
N11 0.0320(9) 0.0405(10) 0.0293(9) -0.0011(7) -0.0010(7) -0.0005(7)
C11 0.0207(9) 0.0437(13) 0.0300(11) -0.0056(8) 0.0024(8) -0.0049(8)
N12 0.0326(9) 0.0464(11) 0.0322(9) 0.0015(7) 0.0064(8) -0.0030(8)
C12 0.0247(10) 0.0361(12) 0.0299(10) -0.0011(8) -0.0027(8) -0.0090(8)
N13 0.0252(9) 0.129(2) 0.0271(10) -0.0040(11) 0.0021(8) -0.0118(12)
N21 0.0241(8) 0.0301(9) 0.0330(9) 0.0013(6) 0.0029(7) -0.0004(6)
C21 0.0205(9) 0.0174(9) 0.0297(10) 0.0014(7) -0.0061(8) -0.0002(6)
N22 0.0366(10) 0.0324(10) 0.0297(9) -0.0011(7) -0.0013(8) -0.0009(7)
C22 0.0223(9) 0.0208(9) 0.0326(11) 0.0032(7) 0.0006(8) -0.0026(7)
N23 0.0241(9) 0.0469(10) 0.0258(9) 0.0029(7) -0.0004(7) -0.0071(7)
N31 0.0273(9) 0.0524(11) 0.0292(9) -0.0087(8) -0.0019(7) 0.0088(8)
C31 0.0275(10) 0.0281(10) 0.0240(9) -0.0052(7) 0.0049(8) 0.0020(8)
N32 0.0210(8) 0.0258(9) 0.0360(9) 0.0014(6) -0.0016(7) -0.0006(6)
C32 0.0269(10) 0.0333(10) 0.0305(10) -0.0032(8) -0.0035(8) -0.0032(8)
N33 0.0220(9) 0.1170(19) 0.0446(12) -0.0324(12) -0.0060(8) 0.0104(10)
N41 0.0329(10) 0.0204(9) 0.0556(12) 0.0023(7) 0.0016(8) -0.0015(7)
C41 0.0261(10) 0.0256(12) 0.0389(12) -0.0024(8) -0.0032(8) -0.0030(8)
N42 0.0477(11) 0.0204(9) 0.0541(12) 0.0044(8) -0.0059(9) -0.0033(8)
C42 0.0381(12) 0.0180(10) 0.0433(12) -0.0004(8) -0.0084(10) 0.0039(9)
N43 0.0343(10) 0.0169(9) 0.0868(15) 0.0038(9) -0.0105(10) -0.0001(7)
N51 0.0266(9) 0.0392(10) 0.0373(10) -0.0060(7) 0.0037(7) 0.0002(7)
C51 0.0286(11) 0.0345(11) 0.0367(12) -0.0084(8) 0.0053(9) 0.0034(8)
N52 0.0247(9) 0.0428(10) 0.0311(9) -0.0086(7) 0.0009(7) -0.0013(7)
C52 0.0247(10) 0.0321(11) 0.0282(10) -0.0045(8) 0.0001(8) -0.0053(8)
N53 0.0313(11) 0.0682(14) 0.0908(18) -0.0426(13) 0.0207(11) -0.0109(10)
N61 0.0397(10) 0.0208(8) 0.0419(11) 0.0001(7) -0.0001(8) -0.0001(7)
C61 0.0291(10) 0.0196(10) 0.0298(10) -0.0066(8) -0.0082(8) 0.0050(8)
N62 0.0306(9) 0.0252(9) 0.0381(10) -0.0034(7) 0.0017(7) -0.0032(7)
C62 0.0236(10) 0.0246(11) 0.0271(10) 0.0019(8) -0.0009(8) 0.0017(7)
N63 0.0424(10) 0.0191(8) 0.0294(9) -0.0008(6) -0.0026(7) -0.0033(7)
P1 0.0238(2) 0.0202(2) 0.0240(2) -0.00009(17) 0.0037(2) 0.00027(18)
C111 0.0229(9) 0.0217(9) 0.0267(9) -0.0052(7) 0.0020(8) -0.0025(7)
C112 0.0238(9) 0.0283(10) 0.0238(9) -0.0040(7) -0.0008(8) -0.0035(7)
C113 0.0286(10) 0.0303(10) 0.0331(11) -0.0038(8) -0.0080(9) 0.0004(8)
C114 0.0240(10) 0.0404(12) 0.0405(12) -0.0106(9) -0.0024(9) 0.0066(8)
C115 0.0286(11) 0.0482(12) 0.0327(11) -0.0079(9) 0.0078(9) 0.0060(9)
C116 0.0293(11) 0.0435(12) 0.0244(10) 0.0003(8) 0.0005(8) 0.0022(9)
C121 0.0216(9) 0.0215(9) 0.0257(9) -0.0003(7) 0.0043(8) 0.0022(7)
C122 0.0278(10) 0.0293(10) 0.0286(10) -0.0020(8) 0.0013(8) -0.0044(8)
C123 0.0311(11) 0.0346(11) 0.0335(11) 0.0052(8) 0.0025(9) -0.0083(8)
C124 0.0342(11) 0.0372(11) 0.0259(10) 0.0023(8) 0.0082(9) 0.0074(9)
C125 0.0571(15) 0.0315(11) 0.0279(11) -0.0091(8) 0.0096(10) -0.0010(10)
C126 0.0479(13) 0.0223(10) 0.0331(11) -0.0043(8) 0.0088(10) -0.0035(9)
C131 0.0235(9) 0.0319(10) 0.0235(9) 0.0021(7) 0.0035(8) -0.0001(8)
C132 0.0317(11) 0.0299(10) 0.0259(10) 0.0002(8) 0.0023(8) -0.0012(8)
C133 0.0420(13) 0.0442(12) 0.0294(11) -0.0057(9) 0.0037(10) -0.0113(9)
C134 0.0337(13) 0.0688(16) 0.0296(12) 0.0004(10) -0.0037(9) -0.0134(11)
C135 0.0297(12) 0.0644(15) 0.0434(13) 0.0064(11) -0.0056(10) 0.0066(10)
C136 0.0347(12) 0.0380(11) 0.0390(12) -0.0002(9) -0.0009(10) 0.0095(9)
C140 0.0357(11) 0.0241(10) 0.0387(12) 0.0022(8) 0.0086(9) -0.0006(8)
C141 0.0635(16) 0.0346(12) 0.0434(14) 0.0128(10) 0.0119(12) -0.0050(10)
P2 0.0212(2) 0.0195(2) 0.0243(2) -0.00138(17) -0.00408(19) 0.00049(17)
C211 0.0266(10) 0.0235(9) 0.0215(9) -0.0029(7) -0.0022(8) 0.0050(7)
C212 0.0282(11) 0.0350(11) 0.0329(11) -0.0058(8) -0.0069(8) 0.0057(8)
C213 0.0375(12) 0.0493(14) 0.0413(13) -0.0074(10) -0.0133(10) 0.0145(10)
C214 0.0584(15) 0.0384(13) 0.0381(12) -0.0016(10) -0.0149(11) 0.0236(11)
C215 0.0556(15) 0.0272(11) 0.0404(13) 0.0059(9) -0.0031(11) 0.0094(9)
C216 0.0338(11) 0.0262(10) 0.0348(12) 0.0012(8) 0.0007(9) 0.0035(8)
C221 0.0224(9) 0.0224(9) 0.0312(10) 0.0027(7) -0.0039(8) 0.0008(7)
C222 0.0369(12) 0.0395(11) 0.0340(11) 0.0006(9) -0.0033(9) -0.0077(9)
C223 0.0437(13) 0.0569(14) 0.0317(12) 0.0096(10) -0.0004(10) -0.0082(11)
C224 0.0364(12) 0.0345(12) 0.0505(14) 0.0144(10) 0.0053(10) -0.0015(9)
C225 0.0448(13) 0.0355(13) 0.0524(14) 0.0034(9) 0.0028(11) -0.0164(10)
C226 0.0427(13) 0.0365(11) 0.0369(12) -0.0014(9) -0.0048(10) -0.0124(9)
C231 0.0226(9) 0.0200(9) 0.0250(9) -0.0004(7) -0.0034(8) -0.0022(7)
C232 0.0236(9) 0.0273(10) 0.0325(10) -0.0053(7) -0.0001(9) -0.0015(8)
C233 0.0348(11) 0.0290(11) 0.0331(11) -0.0082(8) -0.0031(9) -0.0073(8)
C234 0.0281(10) 0.0354(11) 0.0396(12) -0.0004(9) -0.0095(9) -0.0085(9)
C235 0.0240(10) 0.0300(11) 0.0462(12) 0.0016(9) -0.0075(9) 0.0016(8)
C236 0.0279(10) 0.0226(10) 0.0339(11) -0.0019(8) -0.0044(8) 0.0015(7)
C240 0.0283(10) 0.0232(9) 0.0298(10) -0.0075(7) -0.0047(8) 0.0030(7)
C241 0.0372(12) 0.0367(11) 0.0312(11) -0.0096(8) 0.0012(9) -0.0003(9)

loop_
_atom_type_symbol
_atom_type_description
_atom_type_scat_dispersion_real
_atom_type_scat_dispersion_imag
_atom_type_scat_source
C C 0.0033 0.0016 'International Tables Vol C Tables 4.2.6.8 and 6.1.1.4'
H H 0.0000 0.0000 'International Tables Vol C Tables 4.2.6.8 and 6.1.1.4'
N N 0.0061 0.0033 'International Tables Vol C Tables 4.2.6.8 and 6.1.1.4'
P P 0.1023 0.0942 'International Tables Vol C Tables 4.2.6.8 and 6.1.1.4'
Mn Mn 0.3368 0.7283 'International Tables Vol C Tables 4.2.6.8 and 6.1.1.4'

loop_
_geom_angle_atom_site_label_1
_geom_angle_atom_site_label_2
_geom_angle_atom_site_label_3
_geom_angle
_geom_angle_site_symmetry_1
_geom_angle_site_symmetry_3
N41 Mn1 N62 175.03(7) . 4_546
N41 Mn1 N11 93.64(7) . .
N62 Mn1 N11 91.33(6) 4_546 .
N41 Mn1 N31 89.95(7) . .
N62 Mn1 N31 85.08(6) 4_546 .
N11 Mn1 N31 176.23(6) . .
N41 Mn1 N32 89.02(6) . 3_457
N62 Mn1 N32 91.49(6) 4_546 3_457
N11 Mn1 N32 83.96(6) . 3_457
N31 Mn1 N32 97.30(6) . 3_457
N41 Mn1 N21 88.59(6) . .
N62 Mn1 N21 91.88(6) 4_546 .
N11 Mn1 N21 84.78(6) . .
N31 Mn1 N21 94.15(6) . .
N32 Mn1 N21 168.31(6) 3_457 .
N42 Mn2 N12 95.24(7) 4_546 .
N42 Mn2 N52 90.17(7) 4_546 3_456
N12 Mn2 N52 85.37(6) . 3_456
N42 Mn2 N51 86.34(7) 4_546 .
N12 Mn2 N51 178.37(6) . .
N52 Mn2 N51 95.05(6) 3_456 .
N42 Mn2 N22 89.39(7) 4_546 .
N12 Mn2 N22 86.66(6) . .
N52 Mn2 N22 171.94(6) 3_456 .
N51 Mn2 N22 92.95(6) . .
N42 Mn2 N61 172.21(7) 4_546 .
N12 Mn2 N61 92.26(6) . .
N52 Mn2 N61 88.33(6) 3_456 .
N51 Mn2 N61 86.18(6) . .
N22 Mn2 N61 93.16(6) . .
C11 N11 Mn1 168.17(16) . .
N11 C11 N13 173.5(2) . .
C12 N12 Mn2 151.53(16) . .
N12 C12 N13 174.4(2) . .
C11 N13 C12 117.72(18) . .
C21 N21 Mn1 148.89(14) . .
N21 C21 N23 173.37(19) . .
C22 N22 Mn2 168.70(16) . .
N22 C22 N23 173.4(2) . .
C21 N23 C22 120.16(17) . .
C31 N31 Mn1 134.61(15) . .
N31 C31 N33 172.7(2) . .
C32 N32 Mn1 153.37(15) . 3_557
N32 C32 N33 173.7(2) . .
C31 N33 C32 121.73(18) . .
C41 N41 Mn1 173.11(17) . .
N41 C41 N43 172.6(2) . .
C42 N42 Mn2 154.08(17) . 4_556
N42 C42 N43 173.1(2) . .
C41 N43 C42 121.36(18) . .
C51 N51 Mn2 161.69(17) . .
N51 C51 N53 172.9(2) . .
C52 N52 Mn2 146.81(16) . 3_556
N52 C52 N53 171.4(2) . .
C52 N53 C51 122.10(19) . .
C61 N61 Mn2 140.66(15) . .
N61 C61 N63 173.36(19) . .
C62 N62 Mn1 172.76(16) . 4_556
N62 C62 N63 173.8(2) . .
C61 N63 C62 120.54(17) . .
C131 P1 C121 108.80(8) . .
C131 P1 C111 111.04(8) . .
C121 P1 C111 107.11(8) . .
C131 P1 C140 110.49(9) . .
C121 P1 C140 109.97(9) . .
C111 P1 C140 109.38(9) . .
C112 C111 C116 119.92(17) . .
C112 C111 P1 120.07(14) . .
C116 C111 P1 119.86(14) . .
C113 C112 C111 120.17(17) . .
C114 C113 C112 120.18(19) . .
C115 C114 C113 119.94(18) . .
C114 C115 C116 120.70(19) . .
C115 C116 C111 119.07(18) . .
C126 C121 C122 119.79(17) . .
C126 C121 P1 121.96(14) . .
C122 C121 P1 117.95(14) . .
C123 C122 C121 119.75(18) . .
C122 C123 C124 120.46(18) . .
C125 C124 C123 119.82(18) . .
C124 C125 C126 120.79(18) . .
C125 C126 C121 119.38(18) . .
C132 C131 C136 119.42(18) . .
C132 C131 P1 121.87(15) . .
C136 C131 P1 118.59(15) . .
C133 C132 C131 120.06(19) . .
C134 C133 C132 120.1(2) . .
C133 C134 C135 120.5(2) . .
C136 C135 C134 119.7(2) . .
C135 C136 C131 120.3(2) . .
C141 C140 P1 114.22(15) . .
C231 P2 C240 110.73(9) . .
C231 P2 C211 109.58(8) . .
C240 P2 C211 106.32(9) . .
C231 P2 C221 109.16(8) . .
C240 P2 C221 109.13(9) . .
C211 P2 C221 111.90(8) . .
C212 C211 C216 120.21(17) . .
C212 C211 P2 119.87(14) . .
C216 C211 P2 119.30(14) . .
C211 C212 C213 119.6(2) . .
C214 C213 C212 119.8(2) . .
C213 C214 C215 121.0(2) . .
C214 C215 C216 120.2(2) . .
C215 C216 C211 119.3(2) . .
C222 C221 C226 119.78(19) . .
C222 C221 P2 120.41(14) . .
C226 C221 P2 119.76(15) . .
C221 C222 C223 120.1(2) . .
C222 C223 C224 119.9(2) . .
C225 C224 C223 120.0(2) . .
C224 C225 C226 120.7(2) . .
C225 C226 C221 119.5(2) . .
C232 C231 C236 119.99(17) . .
C232 C231 P2 119.32(14) . .
C236 C231 P2 120.58(13) . .
C233 C232 C231 119.77(18) . .
C234 C233 C232 120.19(18) . .
C233 C234 C235 120.51(18) . .
C236 C235 C234 120.03(19) . .
C235 C236 C231 119.49(17) . .
C241 C240 P2 112.21(13) . .

loop_
_geom_bond_atom_site_label_1
_geom_bond_atom_site_label_2
_geom_bond_distance
_geom_bond_site_symmetry_2
Mn1 N41 2.1864(16) .
Mn1 N62 2.1959(16) 4_546
Mn1 N11 2.2076(17) .
Mn1 N31 2.2384(17) .
Mn1 N32 2.2461(15) 3_457
Mn1 N21 2.2580(16) .
Mn2 N42 2.2095(17) 4_546
Mn2 N12 2.2177(17) .
Mn2 N52 2.2184(16) 3_456
Mn2 N51 2.2214(17) .
Mn2 N22 2.2288(17) .
Mn2 N61 2.2296(16) .
N11 C11 1.143(2) .
C11 N13 1.306(3) .
N12 C12 1.136(2) .
C12 N13 1.311(3) .
N21 C21 1.161(2) .
C21 N23 1.300(2) .
N22 C22 1.153(2) .
C22 N23 1.314(3) .
N31 C31 1.148(2) .
C31 N33 1.295(3) .
N32 C32 1.148(2) .
N32 Mn1 2.2461(15) 3_557
C32 N33 1.307(3) .
N41 C41 1.154(2) .
C41 N43 1.297(3) .
N42 C42 1.148(3) .
N42 Mn2 2.2095(17) 4_556
C42 N43 1.308(3) .
N51 C51 1.147(3) .
C51 N53 1.307(3) .
N52 C52 1.140(2) .
N52 Mn2 2.2184(16) 3_556
C52 N53 1.300(3) .
N61 C61 1.161(2) .
C61 N63 1.304(2) .
N62 C62 1.150(2) .
N62 Mn1 2.1959(16) 4_556
C62 N63 1.314(2) .
P1 C131 1.7882(19) .
P1 C121 1.7915(18) .
P1 C111 1.7968(19) .
P1 C140 1.7988(19) .
C111 C112 1.388(3) .
C111 C116 1.397(3) .
C112 C113 1.383(3) .
C113 C114 1.381(3) .
C114 C115 1.380(3) .
C115 C116 1.391(3) .
C121 C126 1.390(3) .
C121 C122 1.398(2) .
C122 C123 1.378(3) .
C123 C124 1.380(3) .
C124 C125 1.377(3) .
C125 C126 1.384(3) .
C131 C132 1.392(3) .
C131 C136 1.397(3) .
C132 C133 1.385(3) .
C133 C134 1.380(3) .
C134 C135 1.387(3) .
C135 C136 1.383(3) .
C140 C141 1.534(3) .
P2 C231 1.7954(18) .
P2 C240 1.7993(18) .
P2 C211 1.7992(18) .
P2 C221 1.8025(19) .
C211 C212 1.387(3) .
C211 C216 1.402(3) .
C212 C213 1.395(3) .
C213 C214 1.375(3) .
C214 C215 1.378(3) .
C215 C216 1.383(3) .
C221 C222 1.384(3) .
C221 C226 1.393(3) .
C222 C223 1.387(3) .
C223 C224 1.388(3) .
C224 C225 1.371(3) .
C225 C226 1.387(3) .
C231 C232 1.395(2) .
C231 C236 1.398(3) .
C232 C233 1.379(3) .
C233 C234 1.376(3) .
C234 C235 1.389(3) .
C235 C236 1.381(3) .
C240 C241 1.529(3) .
